data_2220646
loop_
_publ_author_name
'Seo, Hoe-Joo'
'Kim, Young-Inn'
'Lee, You-Soon'
'Kang, Sung Kwon'

_publ_section_title
;
 [Benzyl(2-pyridylmethyl)amine]dichloridomercury(II)
;
_journal_coeditor_code TK2337
_journal_issue 1
_journal_name_full 'Acta Crystallographica Section E'
_journal_page_first m55
_journal_paper_doi 10.1107/S1600536808040695
_journal_volume 65
_journal_year 2009
_chemical_formula_iupac '[Hg Cl2 (C13 H14 N2)]'
_chemical_formula_moiety 'C13 H14 Cl2 Hg1 N2'
_chemical_formula_sum 'C13 H14 Cl2 Hg N2'
_chemical_formula_weight 469.75
_chemical_name_systematic
;
[Benzyl(2-pyridylmethyl)amine]dichloridomercury(II)
;
_space_group_IT_number 14
_symmetry_cell_setting monoclinic
_symmetry_space_group_name_Hall '-P 2ybc'
_symmetry_space_group_name_H-M 'P 1 21/c 1'
_audit_creation_method 'WinGX routine CIF_UPDATE'
_cell_angle_alpha 90
_cell_angle_beta 91.1350(10)
_cell_angle_gamma 90
_cell_formula_units_Z 4
_cell_length_a 13.1045(3)
_cell_length_b 13.8233(3)
_cell_length_c 8.3201(2)
_cell_measurement_reflns_used 6766
_cell_measurement_temperature 174(2)
_cell_measurement_theta_max 28.3
_cell_measurement_theta_min 2.9
_cell_volume 1506.87(6)
_computing_cell_refinement 'SAINT (Bruker, 2002)'
_computing_data_collection 'SMART (Bruker, 2002)'
_computing_data_reduction 'SAINT (Bruker, 2002)'
_computing_molecular_graphics 'ORTEP-3 for Windows (Farrugia, 1997)'
_computing_publication_material 'WinGX (Farrugia, 1999)'
_computing_structure_refinement 'SHELXL97 (Sheldrick, 2008)'
_computing_structure_solution 'SHELXS97 (Sheldrick, 2008)'
_diffrn_measured_fraction_theta_full 0.999
_diffrn_measured_fraction_theta_max 0.999
_diffrn_measurement_device_type 'Bruker SMART CCD area-detector'
_diffrn_measurement_method '\f and \w'
_diffrn_radiation_type MoK\a
_diffrn_radiation_wavelength 0.71073
_diffrn_reflns_av_R_equivalents 0.027
_diffrn_reflns_limit_h_max 17
_diffrn_reflns_limit_h_min -15
_diffrn_reflns_limit_k_max 18
_diffrn_reflns_limit_k_min -18
_diffrn_reflns_limit_l_max 11
_diffrn_reflns_limit_l_min -11
_diffrn_reflns_number 16218
_diffrn_reflns_theta_full 28.3
_diffrn_reflns_theta_max 28.3
_diffrn_reflns_theta_min 1.6
_exptl_absorpt_coefficient_mu 10.553
_exptl_absorpt_correction_T_max 0.345
_exptl_absorpt_correction_T_min 0.290
_exptl_absorpt_correction_type multi-scan
_exptl_absorpt_process_details '(SADABS; Bruker, 2002)'
_exptl_crystal_colour colourless
_exptl_crystal_density_diffrn 2.071
_exptl_crystal_density_method 'not measured'
_exptl_crystal_description block
_exptl_crystal_F_000 880
_exptl_crystal_size_max 0.12
_exptl_crystal_size_mid 0.11
_exptl_crystal_size_min 0.1
_refine_diff_density_max 0.69
_refine_diff_density_min -0.82
_refine_ls_extinction_method none
_refine_ls_goodness_of_fit_ref 1.03
_refine_ls_hydrogen_treatment mixed
_refine_ls_matrix_type full
_refine_ls_number_parameters 195
_refine_ls_number_reflns 3751
_refine_ls_number_restraints 0
_refine_ls_restrained_S_all 1.03
_refine_ls_R_factor_gt 0.021
_refine_ls_shift/su_max 0.001
_refine_ls_structure_factor_coef Fsqd
_refine_ls_weighting_details 'calc w=1/[\s^2^(Fo^2^)+(0.0166P)^2^+1.085P] where P=(Fo^2^+2Fc^2^)/3'
_refine_ls_weighting_scheme calc
_refine_ls_wR_factor_ref 0.045
_reflns_number_gt 3258
_reflns_number_total 3751
_reflns_threshold_expression I>2\s(I)
_cod_data_source_file tk2337.cif
_cod_data_source_block I
_cod_original_sg_symbol_H-M 'P 21/c'
_cod_original_formula_sum 'C13 H14 Cl2 Hg1 N2'
_cod_database_code 2220646
_cod_database_fobs_code 2220646

loop_
_symmetry_equiv_pos_as_xyz
'x, y, z'
'-x, y+1/2, -z+1/2'
'-x, -y, -z'
'x, -y-1/2, z-1/2'

loop_
_atom_site_type_symbol
_atom_site_label
_atom_site_fract_x
_atom_site_fract_y
_atom_site_fract_z
_atom_site_U_iso_or_equiv
_atom_site_adp_type
_atom_site_calc_flag
_atom_site_refinement_flags
_atom_site_occupancy
_atom_site_disorder_assembly
_atom_site_disorder_group
Hg Hg1 0.212834(9) 0.445793(9) 0.162371(14) 0.03875(5) Uani d . 1 . .
N N1 0.05042(19) 0.39726(18) 0.2591(3) 0.0381(6) Uani d . 1 . .
C C2 -0.0374(3) 0.3898(3) 0.1748(4) 0.0468(8) Uani d . 1 . .
H H2 -0.0373 0.4027 0.0651 0.056 Uiso calc R 1 . .
C C3 -0.1277(3) 0.3639(3) 0.2442(5) 0.0550(9) Uani d . 1 . .
H H3 -0.1876 0.3594 0.1829 0.066 Uiso calc R 1 . .
C C4 -0.1275(3) 0.3447(3) 0.4051(5) 0.0540(9) Uani d . 1 . .
H H4 -0.1878 0.3278 0.4551 0.065 Uiso calc R 1 . .
C C5 -0.0378(3) 0.3505(2) 0.4930(4) 0.0462(8) Uani d . 1 . .
H H5 -0.0365 0.3367 0.6024 0.055 Uiso calc R 1 . .
C C6 0.0507(2) 0.3773(2) 0.4161(4) 0.0361(6) Uani d . 1 . .
C C7 0.1496(2) 0.3892(3) 0.5091(4) 0.0463(8) Uani d . 1 . .
H H7A 0.1518 0.4535 0.5559 0.056 Uiso calc R 1 . .
H H7B 0.1517 0.3428 0.5966 0.056 Uiso calc R 1 . .
N N8 0.24046(19) 0.37557(19) 0.4098(3) 0.0348(5) Uani d . 1 . .
H H8 0.247(3) 0.312(3) 0.391(4) 0.050(10) Uiso d . 1 . .
C C9 0.3360(3) 0.4089(3) 0.4915(4) 0.0526(9) Uani d . 1 . .
H H9A 0.346 0.3736 0.5913 0.063 Uiso calc R 1 . .
H H9B 0.3302 0.4771 0.5173 0.063 Uiso calc R 1 . .
C C10 0.4254(2) 0.3936(3) 0.3868(4) 0.0411(7) Uani d . 1 B .
C C11 0.4612(3) 0.4674(3) 0.2916(5) 0.0605(11) Uani d . 1 . .
H H11 0.4251 0.5248 0.3025 0.073 Uiso calc R 1 A 1
C C12 0.5321(13) 0.473(2) 0.1940(19) 0.052(4) Uani d P 0.50(4) B 1
H H12 0.5498 0.5298 0.1412 0.062 Uiso calc PR 0.50(4) B 1
C C13 0.5821(16) 0.384(3) 0.173(3) 0.066(7) Uani d P 0.50(4) B 1
H H13 0.6361 0.381 0.1022 0.079 Uiso calc PR 0.50(4) B 1
C C14 0.5540(15) 0.304(2) 0.252(2) 0.065(6) Uani d P 0.50(4) B 1
H H14 0.5862 0.2457 0.2295 0.078 Uiso calc PR 0.50(4) B 1
C C12A 0.5511(15) 0.4286(18) 0.1850(19) 0.053(5) Uani d P 0.50(4) B 2
H H12A 0.5797 0.4699 0.1099 0.063 Uiso calc PR 0.50(4) B 2
C C13A 0.5883(19) 0.337(2) 0.199(4) 0.075(7) Uani d P 0.50(4) B 2
H H13A 0.6418 0.3166 0.1356 0.09 Uiso calc PR 0.50(4) B 2
C C14A 0.5477(16) 0.2739(17) 0.307(4) 0.076(6) Uani d P 0.50(4) B 2
H H14A 0.5745 0.2125 0.3251 0.092 Uiso calc PR 0.50(4) B 2
C C15 0.4712(3) 0.3051(3) 0.3786(6) 0.0694(12) Uani d . 1 . .
H H15 0.4541 0.2522 0.4419 0.083 Uiso calc R 1 B 1
Cl Cl1 0.22317(7) 0.61872(6) 0.18426(10) 0.0500(2) Uani d . 1 . .
Cl Cl2 0.23761(8) 0.36292(6) -0.08585(10) 0.0558(2) Uani d . 1 . .

loop_
_atom_site_aniso_label
_atom_site_aniso_U_11
_atom_site_aniso_U_22
_atom_site_aniso_U_33
_atom_site_aniso_U_12
_atom_site_aniso_U_13
_atom_site_aniso_U_23
Hg1 0.03980(7) 0.04565(7) 0.03086(7) -0.00518(5) 0.00190(5) 0.00120(5)
N1 0.0373(14) 0.0425(14) 0.0344(13) -0.0046(11) 0.0005(11) 0.0004(11)
C2 0.0426(19) 0.058(2) 0.0401(18) -0.0070(16) -0.0046(15) -0.0019(16)
C3 0.0386(19) 0.065(2) 0.062(2) -0.0093(16) -0.0023(17) -0.0102(19)
C4 0.044(2) 0.055(2) 0.064(2) -0.0122(16) 0.0201(17) -0.0085(18)
C5 0.048(2) 0.0474(18) 0.0439(18) -0.0041(15) 0.0132(15) 0.0000(15)
C6 0.0383(16) 0.0338(14) 0.0365(16) 0.0025(13) 0.0069(13) -0.0041(13)
C7 0.0431(19) 0.068(2) 0.0275(16) 0.0032(16) 0.0037(13) -0.0025(15)
N8 0.0344(13) 0.0390(13) 0.0309(13) 0.0012(11) -0.0024(10) -0.0015(11)
C9 0.043(2) 0.080(2) 0.0349(18) -0.0055(18) -0.0100(15) -0.0113(17)
C10 0.0325(16) 0.062(2) 0.0285(15) -0.0043(14) -0.0112(12) -0.0002(14)
C11 0.046(2) 0.085(3) 0.050(2) -0.021(2) -0.0177(18) 0.013(2)
C12 0.031(5) 0.083(11) 0.040(5) -0.018(7) -0.014(4) 0.018(7)
C13 0.028(7) 0.12(2) 0.053(6) 0.000(11) -0.008(6) 0.011(14)
C14 0.031(8) 0.103(18) 0.062(9) 0.025(10) 0.006(6) 0.009(8)
C12A 0.045(11) 0.063(14) 0.051(6) -0.013(8) -0.007(8) 0.013(10)
C13A 0.032(8) 0.101(18) 0.093(18) -0.006(10) 0.013(8) -0.027(13)
C14A 0.044(7) 0.073(9) 0.111(18) -0.005(6) -0.001(10) -0.003(9)
C15 0.039(2) 0.073(3) 0.096(3) 0.0058(19) -0.016(2) 0.002(2)
Cl1 0.0564(5) 0.0400(4) 0.0539(5) -0.0043(4) 0.0104(4) -0.0042(4)
Cl2 0.0875(7) 0.0456(4) 0.0346(4) 0.0015(4) 0.0060(4) -0.0064(3)

loop_
_atom_type_symbol
_atom_type_description
_atom_type_scat_dispersion_real
_atom_type_scat_dispersion_imag
_atom_type_scat_source
C C 0.0033 0.0016 'International Tables Vol C Tables 4.2.6.8 and 6.1.1.4'
H H 0 0 'International Tables Vol C Tables 4.2.6.8 and 6.1.1.4'
N N 0.0061 0.0033 'International Tables Vol C Tables 4.2.6.8 and 6.1.1.4'
Cl Cl 0.1484 0.1585 'International Tables Vol C Tables 4.2.6.8 and 6.1.1.4'
Hg Hg -2.3894 9.2266 'International Tables Vol C Tables 4.2.6.8 and 6.1.1.4'

loop_
_geom_angle_atom_site_label_1
_geom_angle_atom_site_label_2
_geom_angle_atom_site_label_3
_geom_angle_site_symmetry_1
_geom_angle_site_symmetry_3
_geom_angle
_geom_angle_publ_flag
N8 Hg1 N1 . . 72.83(9) ?
N8 Hg1 Cl2 . . 123.37(7) ?
N1 Hg1 Cl2 . . 107.11(7) ?
N8 Hg1 Cl1 . . 110.18(7) ?
N1 Hg1 Cl1 . . 107.67(7) ?
Cl2 Hg1 Cl1 . . 122.31(3) ?
C6 N1 C2 . . 118.8(3) ?
C6 N1 Hg1 . . 113.8(2) ?
C2 N1 Hg1 . . 127.4(2) ?
N1 C2 C3 . . 122.5(3) ?
N1 C2 H2 . . 118.7 ?
C3 C2 H2 . . 118.7 ?
C4 C3 C2 . . 118.5(3) ?
C4 C3 H3 . . 120.7 ?
C2 C3 H3 . . 120.7 ?
C3 C4 C5 . . 119.7(3) ?
C3 C4 H4 . . 120.1 ?
C5 C4 H4 . . 120.1 ?
C4 C5 C6 . . 119.0(3) ?
C4 C5 H5 . . 120.5 ?
C6 C5 H5 . . 120.5 ?
N1 C6 C5 . . 121.4(3) ?
N1 C6 C7 . . 117.8(3) ?
C5 C6 C7 . . 120.8(3) ?
N8 C7 C6 . . 113.2(2) ?
N8 C7 H7A . . 108.9 ?
C6 C7 H7A . . 108.9 ?
N8 C7 H7B . . 108.9 ?
C6 C7 H7B . . 108.9 ?
H7A C7 H7B . . 107.8 ?
C7 N8 C9 . . 112.7(2) ?
C7 N8 Hg1 . . 109.47(18) ?
C9 N8 Hg1 . . 113.3(2) ?
C7 N8 H8 . . 108(2) ?
C9 N8 H8 . . 107(2) ?
Hg1 N8 H8 . . 106(2) ?
N8 C9 C10 . . 110.7(3) ?
N8 C9 H9A . . 109.5 ?
C10 C9 H9A . . 109.5 ?
N8 C9 H9B . . 109.5 ?
C10 C9 H9B . . 109.5 ?
H9A C9 H9B . . 108.1 ?
C15 C10 C11 . . 118.6(4) ?
C15 C10 C9 . . 120.6(4) ?
C11 C10 C9 . . 120.8(4) ?
C12 C11 C10 . . 133.4(14) ?
C10 C11 C12A . . 109.8(9) ?
C12 C11 H11 . . 113.3 ?
C10 C11 H11 . . 113.3 ?
C11 C12 C13 . . 112.4(18) ?
C11 C12 H12 . . 123.8 ?
C13 C12 H12 . . 123.8 ?
C14 C13 C12 . . 122(2) ?
C14 C13 H13 . . 119.1 ?
C12 C13 H13 . . 119.1 ?
C13 C14 C15 . . 122.2(14) ?
C13 C14 H14 . . 118.9 ?
C15 C14 H14 . . 118.9 ?
C13A C12A C11 . . 122.2(15) ?
C13A C12A H12A . . 118.9 ?
C11 C12A H12A . . 118.9 ?
C14A C13A C12A . . 120(2) ?
C14A C13A H13A . . 119.8 ?
C12A C13A H13A . . 119.8 ?
C15 C14A C13A . . 115(2) ?
C15 C14A H14A . . 122.5 ?
C13A C14A H14A . . 122.5 ?
C14A C15 C10 . . 133.5(13) ?
C10 C15 C14 . . 111.4(11) ?
C14A C15 H15 . . 101.8 ?
C10 C15 H15 . . 124.3 ?
C14 C15 H15 . . 124.3 ?

loop_
_geom_bond_atom_site_label_1
_geom_bond_atom_site_label_2
_geom_bond_site_symmetry_2
_geom_bond_distance
_geom_bond_publ_flag
Hg1 N8 . 2.298(2) ?
Hg1 N1 . 2.387(3) ?
Hg1 Cl2 . 2.3895(8) ?
Hg1 Cl1 . 2.4010(8) ?
N1 C6 . 1.334(4) ?
N1 C2 . 1.340(4) ?
C2 C3 . 1.375(5) ?
C2 H2 . 0.93 ?
C3 C4 . 1.365(5) ?
C3 H3 . 0.93 ?
C4 C5 . 1.375(5) ?
C4 H4 . 0.93 ?
C5 C6 . 1.386(4) ?
C5 H5 . 0.93 ?
C6 C7 . 1.506(4) ?
C7 N8 . 1.475(4) ?
C7 H7A . 0.97 ?
C7 H7B . 0.97 ?
N8 C9 . 1.486(4) ?
N8 H8 . 0.89(4) ?
C9 C10 . 1.489(5) ?
C9 H9A . 0.97 ?
C9 H9B . 0.97 ?
C10 C15 . 1.365(5) ?
C10 C11 . 1.380(5) ?
C11 C12 . 1.248(17) ?
C11 C12A . 1.58(2) ?
C11 H11 . 0.93 ?
C12 C13 . 1.403(19) ?
C12 H12 . 0.93 ?
C13 C14 . 1.35(3) ?
C13 H13 . 0.93 ?
C14 C15 . 1.524(19) ?
C14 H14 . 0.93 ?
C12A C13A . 1.37(3) ?
C12A H12A . 0.93 ?
C13A C14A . 1.36(2) ?
C13A H13A . 0.93 ?
C14A C15 . 1.25(2) ?
C14A H14A . 0.93 ?
C15 H15 . 0.93 ?

loop_
_geom_hbond_atom_site_label_D
_geom_hbond_atom_site_label_H
_geom_hbond_atom_site_label_A
_geom_hbond_site_symmetry_A
_geom_hbond_distance_DH
_geom_hbond_distance_HA
_geom_hbond_distance_DA
_geom_hbond_angle_DHA
N8 H8 Cl2 4_566 0.89(4) 2.44(4) 3.297(3) 163(3)
